data_1509752
loop_
_publ_author_name
'Ibers, J.A.'
'Huang, F.Q.'
'Mitchell, K.'

_publ_section_title
;
 Syntheses and structures of the quaternary alkali-metal bismuth
 coinage-metal chalcogenides K3 Bi5 Cu2 S10, Cs Bi2 Cu S4, Rb Bi2.66 Cu
 Se5 and Cs Bi Ag2 S3
;
_journal_name_full 'Journal of Alloys Compd.'
_journal_page_first 84
_journal_page_last 90
_journal_paper_doi 10.1016/S0925-8388(01)01400-1
_journal_volume 325
_journal_year 2001
_chemical_formula_sum 'Ag2 Bi Cs S3'
_chemical_name_systematic 'Cs Bi Ag2 S3'
_space_group_IT_number 14
_symmetry_space_group_name_Hall '-P 2ybc'
_symmetry_space_group_name_H-M 'P 1 21/c 1'
_cell_angle_alpha 90
_cell_angle_beta 99.766
_cell_angle_gamma 90
_cell_formula_units_Z 4
_cell_length_a 13.352
_cell_length_b 8.1052
_cell_length_c 6.9162
_cell_volume 737.629
_citation_journal_id_ASTM JALCEU
_cod_data_source_file silver2-3_23.cif
_cod_data_source_block Ag2Bi1Cs1S3
_cod_original_cell_volume 737.6292
_cod_original_formula_sum 'Ag2 Bi1 Cs1 S3'
_cod_database_code 1509752

loop_
_symmetry_equiv_pos_as_xyz
x,y,z
-x,y+1/2,-z+1/2
-x,-y,-z
x,-y-1/2,z-1/2

loop_
_atom_site_label
_atom_site_type_symbol
_atom_site_fract_x
_atom_site_fract_y
_atom_site_fract_z
_atom_site_occupancy
_atom_site_U_iso_or_equiv
S3 S-2 0.3793 0.6298 0.0423 1 0.0
S2 S-2 0.3754 0.1406 0.048 1 0.0
Ag2 Ag+1 0.26609 0.13515 0.34742 1 0.0
Cs1 Cs+1 0.177 0.61667 0.31435 1 0.0
Bi1 Bi+3 0.50148 0.36633 0.24285 1 0.0
Ag1 Ag+1 0.08347 0.25206 0.02886 1 0.0
S1 S-2 0.0868 0.0456 0.2778 1 0.0
